data_4130458
loop_
_publ_author_name
'Sasaki, Shunsuke'
'Suzuki, Satoshi'
'Sameera, W. M. C.'
'Igawa, Kazunobu'
'Morokuma, Keiji'
'Konishi, Gen-Ichi'

_publ_section_title
;
 Highly Twisted N,N-Dialkylamines as a Design Strategy to Tune Simple
 Aromatic Hydrocarbons as Steric Environment-Sensitive Fluorophores.
;
_journal_issue 26
_journal_name_full 'Journal of the American Chemical Society'
_journal_page_first 8194
_journal_page_last 8206
_journal_paper_doi 10.1021/jacs.6b03749
_journal_volume 138
_journal_year 2016
_chemical_formula_moiety 'C30 H44 N2'
_chemical_formula_sum 'C30 H44 N2'
_chemical_formula_weight 432.69
_chemical_melting_point 483.2(4)
_space_group_crystal_system monoclinic
_space_group_IT_number 14
_space_group_name_Hall '-P 2yn'
_space_group_name_H-M_alt 'P 1 21/n 1'
_atom_sites_solution_hydrogens geom
_atom_sites_solution_primary direct
_atom_sites_solution_secondary difmap
_cell_angle_alpha 90.0000
_cell_angle_beta 102.931(7)
_cell_angle_gamma 90.0000
_cell_formula_units_Z 2
_cell_length_a 8.0747(6)
_cell_length_b 16.5382(11)
_cell_length_c 10.1107(7)
_cell_measurement_reflns_used 10837
_cell_measurement_temperature 123
_cell_measurement_theta_max 68.26
_cell_measurement_theta_min 4.49
_cell_volume 1315.95(16)
_computing_cell_refinement 'RAPID AUTO'
_computing_data_collection 'RAPID AUTO (Rigaku, ????)'
_computing_data_reduction 'RAPID AUTO'
_computing_molecular_graphics 'CrystalStructure 4.1'
_computing_publication_material 'CrystalStructure 4.1 (Rigaku, 2014)'
_computing_structure_refinement 'SHELXL97 (Sheldrick, 2008)'
_computing_structure_solution 'SIR92 (Altomare, et al., 1994)'
_diffrn_ambient_temperature 123
_diffrn_detector_area_resol_mean 10.000
_diffrn_measured_fraction_theta_full 1.000
_diffrn_measured_fraction_theta_max 1.000
_diffrn_measurement_device_type 'Rigaku R-AXIS RAPID'
_diffrn_measurement_method \w
_diffrn_radiation_type 'Cu K\a'
_diffrn_radiation_wavelength 1.54187
_diffrn_reflns_av_R_equivalents 0.0424
_diffrn_reflns_Laue_measured_fraction_full 0.000
_diffrn_reflns_Laue_measured_fraction_max 0.000
_diffrn_reflns_limit_h_max 9
_diffrn_reflns_limit_h_min -9
_diffrn_reflns_limit_k_max 19
_diffrn_reflns_limit_k_min -19
_diffrn_reflns_limit_l_max 12
_diffrn_reflns_limit_l_min -11
_diffrn_reflns_number 15044
_diffrn_reflns_point_group_measured_fraction_full 0.000
_diffrn_reflns_point_group_measured_fraction_max 0.000
_diffrn_reflns_theta_full 68.180
_diffrn_reflns_theta_max 68.180
_diffrn_reflns_theta_min 5.225
_diffrn_standards_number 0
_exptl_absorpt_coefficient_mu 0.467
_exptl_absorpt_correction_T_max 0.911
_exptl_absorpt_correction_T_min 0.720
_exptl_absorpt_correction_type multi-scan
_exptl_absorpt_process_details 'ABSCOR (Rigaku, 1995)'
_exptl_crystal_colour yellow
_exptl_crystal_density_diffrn 1.092
_exptl_crystal_density_method 'not measured'
_exptl_crystal_description prism
_exptl_crystal_F_000 476.00
_exptl_crystal_size_max 0.250
_exptl_crystal_size_mid 0.200
_exptl_crystal_size_min 0.200
_refine_diff_density_max 0.25
_refine_diff_density_min -0.26
_refine_ls_extinction_method none
_refine_ls_goodness_of_fit_ref 1.000
_refine_ls_hydrogen_treatment constr
_refine_ls_number_parameters 149
_refine_ls_number_reflns 2407
_refine_ls_number_restraints 0
_refine_ls_R_factor_all 0.0688
_refine_ls_R_factor_gt 0.0517
_refine_ls_shift/su_max 0.000
_refine_ls_structure_factor_coef Fsqd
_refine_ls_weighting_details 'w = 1/[\s^2^(Fo^2^)+(0.0685P)^2^+0.7425P] where P=(Fo^2^+2Fc^2^)/3'
_refine_ls_weighting_scheme calc
_refine_ls_wR_factor_gt 0.1254
_refine_ls_wR_factor_ref 0.1458
_reflns_number_gt 1940
_reflns_number_total 2407
_reflns_threshold_expression F^2^>2.0\s(F^2^)
_cod_data_source_file ja6b03749_si_004.cif
_cod_data_source_block BDAAisobutyl
_cod_depositor_comments
;
The following automatic conversions were performed:

data item '_chemical_melting_point' value '209.7-210.4 degC' was
changed to '483.2(4)' -- it was converted from degrees Celsius(C) to
Kelvins(K), the average value was taken and precision was estimated.

Automatic conversion script
Id: cif_fix_values 6909 2019-04-08 15:41:33Z antanas 
;
_cod_original_cell_volume 1315.94(16)
_cod_database_code 4130458

loop_
_symmetry_equiv_pos_site_id
_space_group_symop_operation_xyz
1 +X,+Y,+Z
2 1/2-X,1/2+Y,1/2-Z
3 -X,-Y,-Z
4 1/2+X,1/2-Y,1/2+Z

loop_
_atom_site_label
_atom_site_type_symbol
_atom_site_fract_x
_atom_site_fract_y
_atom_site_fract_z
_atom_site_U_iso_or_equiv
_atom_site_adp_type
_atom_site_occupancy
_atom_site_site_symmetry_multiplicity
_atom_site_calc_flag
_atom_site_refinement_flags
N1 N 0.18620(18) 0.86859(9) 0.14898(15) 0.0230(4) Uani 1 4 d .
C1 C 0.0879(2) 0.86703(11) -0.14935(18) 0.0254(4) Uani 1 4 d .
C2 C 0.0449(2) 0.86770(12) -0.28757(18) 0.0272(4) Uani 1 4 d .
C3 C -0.0468(2) 0.93317(12) -0.35791(18) 0.0272(4) Uani 1 4 d .
C4 C -0.0921(2) 0.99636(11) -0.28833(18) 0.0253(4) Uani 1 4 d .
C5 C 0.0917(2) 0.93338(11) 0.07216(18) 0.0218(4) Uani 1 4 d .
C6 C 0.0450(2) 0.93245(11) -0.07093(17) 0.0214(4) Uani 1 4 d .
C7 C 0.0479(2) 1.00042(11) 0.14307(17) 0.0222(4) Uani 1 4 d .
C8 C 0.3645(2) 0.86396(12) 0.13639(19) 0.0275(4) Uani 1 4 d .
C9 C 0.4789(2) 0.92685(12) 0.2208(2) 0.0305(5) Uani 1 4 d .
C10 C 0.6425(3) 0.93651(15) 0.1701(3) 0.0465(6) Uani 1 4 d .
C11 C 0.5194(3) 0.90513(16) 0.3709(2) 0.0465(6) Uani 1 4 d .
C12 C 0.0982(3) 0.78975(11) 0.14002(19) 0.0289(4) Uani 1 4 d .
C13 C 0.1310(3) 0.74287(13) 0.2719(2) 0.0351(5) Uani 1 4 d .
C14 C 0.0587(5) 0.78276(15) 0.3796(3) 0.0843(12) Uani 1 4 d .
C15 C 0.0623(3) 0.65719(13) 0.2470(2) 0.0415(6) Uani 1 4 d .
H1 H 0.14791 0.82192 -0.10395 0.0305 Uiso 1 4 calc R
H2 H 0.07683 0.82373 -0.33697 0.0326 Uiso 1 4 calc R
H3 H -0.07683 0.93295 -0.45429 0.0326 Uiso 1 4 calc R
H4 H -0.15479 1.03971 -0.33719 0.0304 Uiso 1 4 calc R
H8A H 0.36814 0.87111 0.03986 0.0330 Uiso 1 4 calc R
H8B H 0.40943 0.80944 0.16473 0.0330 Uiso 1 4 calc R
H9 H 0.41762 0.97983 0.20939 0.0367 Uiso 1 4 calc R
H10A H 0.61478 0.95506 0.07564 0.0558 Uiso 1 4 calc R
H10B H 0.70137 0.88438 0.17564 0.0558 Uiso 1 4 calc R
H10C H 0.71626 0.97628 0.22647 0.0558 Uiso 1 4 calc R
H11A H 0.59249 0.85716 0.38592 0.0558 Uiso 1 4 calc R
H11B H 0.41362 0.89376 0.3996 0.0558 Uiso 1 4 calc R
H11C H 0.57825 0.95047 0.42379 0.0558 Uiso 1 4 calc R
H12A H 0.13443 0.75638 0.07027 0.0347 Uiso 1 4 calc R
H12B H -0.02564 0.79903 0.10939 0.0347 Uiso 1 4 calc R
H13 H 0.25685 0.7391 0.30644 0.0421 Uiso 1 4 calc R
H14A H -0.06438 0.78892 0.34722 0.1012 Uiso 1 4 calc R
H14B H 0.11093 0.83611 0.4004 0.1012 Uiso 1 4 calc R
H14C H 0.08247 0.74932 0.46174 0.1012 Uiso 1 4 calc R
H15A H 0.08639 0.62714 0.33276 0.0498 Uiso 1 4 calc R
H15B H 0.11702 0.63014 0.18183 0.0498 Uiso 1 4 calc R
H15C H -0.06077 0.6591 0.21055 0.0498 Uiso 1 4 calc R

loop_
_atom_site_aniso_label
_atom_site_aniso_U_11
_atom_site_aniso_U_22
_atom_site_aniso_U_33
_atom_site_aniso_U_12
_atom_site_aniso_U_13
_atom_site_aniso_U_23
N1 0.0236(8) 0.0202(8) 0.0256(8) 0.0010(6) 0.0063(6) 0.0015(6)
C1 0.0272(10) 0.0226(10) 0.0277(10) 0.0007(8) 0.0088(7) -0.0017(8)
C2 0.0307(10) 0.0260(10) 0.0271(10) -0.0026(8) 0.0111(8) -0.0053(8)
C3 0.0308(10) 0.0291(11) 0.0212(9) -0.0024(8) 0.0049(8) -0.0027(8)
C4 0.0249(10) 0.0272(10) 0.0234(10) -0.0018(8) 0.0042(7) -0.0000(7)
C5 0.0195(9) 0.0215(10) 0.0254(9) -0.0027(7) 0.0070(7) -0.0003(7)
C6 0.0204(9) 0.0219(10) 0.0231(9) -0.0018(7) 0.0070(7) -0.0014(7)
C7 0.0200(9) 0.0251(10) 0.0223(9) -0.0032(7) 0.0062(7) -0.0012(7)
C8 0.0251(10) 0.0290(11) 0.0296(10) 0.0042(8) 0.0088(8) 0.0011(8)
C9 0.0254(10) 0.0288(11) 0.0357(11) -0.0021(8) 0.0032(8) 0.0006(8)
C10 0.0297(12) 0.0548(16) 0.0547(14) -0.0058(11) 0.0087(10) 0.0014(12)
C11 0.0360(12) 0.0650(17) 0.0345(12) 0.0041(11) -0.0005(9) -0.0058(11)
C12 0.0298(10) 0.0257(10) 0.0316(10) -0.0023(8) 0.0077(8) 0.0003(8)
C13 0.0463(12) 0.0291(11) 0.0319(11) -0.0003(9) 0.0132(9) 0.0041(9)
C14 0.181(4) 0.0285(15) 0.071(2) -0.0130(18) 0.087(2) -0.0066(13)
C15 0.0614(15) 0.0236(11) 0.0451(13) -0.0014(10) 0.0233(11) 0.0042(9)

loop_
_atom_type_symbol
_atom_type_description
_atom_type_scat_dispersion_real
_atom_type_scat_dispersion_imag
_atom_type_scat_source
C C 0.0181 0.0091
;
International Tables for Crystallography
(Vol. C, Tables 4.2.6.8 and 6.1.1.4)
;
H H 0.0000 0.0000
;
International Tables for Crystallography
(Vol. C, Table 6.1.1.4)
;
N N 0.0311 0.0180
;
International Tables for Crystallography
(Vol. C, Tables 4.2.6.8 and 6.1.1.4)
;

loop_
_geom_angle_atom_site_label_1
_geom_angle_atom_site_label_2
_geom_angle_atom_site_label_3
_geom_angle
_geom_angle_publ_flag
_geom_angle_site_symmetry_1
_geom_angle_site_symmetry_3
C5 N1 C8 113.72(15) yes . .
C5 N1 C12 115.73(13) yes . .
C8 N1 C12 114.47(15) yes . .
C2 C1 C6 121.68(16) yes . .
C1 C2 C3 120.52(18) yes . .
C2 C3 C4 120.15(16) yes . .
C3 C4 C7 121.79(16) yes . 3_575
N1 C5 C6 122.22(16) yes . .
N1 C5 C7 118.37(15) yes . .
C6 C5 C7 119.40(16) yes . .
C1 C6 C5 122.34(16) yes . .
C1 C6 C7 117.72(15) yes . 3_575
C5 C6 C7 119.94(16) yes . 3_575
C4 C7 C5 121.20(16) yes 3_575 .
C4 C7 C6 118.13(16) yes 3_575 3_575
C5 C7 C6 120.66(15) yes . 3_575
N1 C8 C9 113.46(16) yes . .
C8 C9 C10 110.20(18) yes . .
C8 C9 C11 111.49(18) yes . .
C10 C9 C11 110.48(16) yes . .
N1 C12 C13 114.26(15) yes . .
C12 C13 C14 113.26(19) yes . .
C12 C13 C15 110.25(16) yes . .
C14 C13 C15 110.1(2) yes . .
C2 C1 H1 119.168 no . .
C6 C1 H1 119.156 no . .
C1 C2 H2 119.740 no . .
C3 C2 H2 119.737 no . .
C2 C3 H3 119.923 no . .
C4 C3 H3 119.926 no . .
C3 C4 H4 119.108 no . .
C7 C4 H4 119.107 no 3_575 .
N1 C8 H8A 108.874 no . .
N1 C8 H8B 108.881 no . .
C9 C8 H8A 108.874 no . .
C9 C8 H8B 108.880 no . .
H8A C8 H8B 107.722 no . .
C8 C9 H9 108.189 no . .
C10 C9 H9 108.184 no . .
C11 C9 H9 108.188 no . .
C9 C10 H10A 109.476 no . .
C9 C10 H10B 109.471 no . .
C9 C10 H10C 109.472 no . .
H10A C10 H10B 109.475 no . .
H10A C10 H10C 109.471 no . .
H10B C10 H10C 109.464 no . .
C9 C11 H11A 109.470 no . .
C9 C11 H11B 109.473 no . .
C9 C11 H11C 109.477 no . .
H11A C11 H11B 109.464 no . .
H11A C11 H11C 109.470 no . .
H11B C11 H11C 109.474 no . .
N1 C12 H12A 108.689 no . .
N1 C12 H12B 108.696 no . .
C13 C12 H12A 108.692 no . .
C13 C12 H12B 108.695 no . .
H12A C12 H12B 107.613 no . .
C12 C13 H13 107.681 no . .
C14 C13 H13 107.688 no . .
C15 C13 H13 107.697 no . .
C13 C14 H14A 109.474 no . .
C13 C14 H14B 109.477 no . .
C13 C14 H14C 109.465 no . .
H14A C14 H14B 109.475 no . .
H14A C14 H14C 109.464 no . .
H14B C14 H14C 109.472 no . .
C13 C15 H15A 109.468 no . .
C13 C15 H15B 109.479 no . .
C13 C15 H15C 109.481 no . .
H15A C15 H15B 109.466 no . .
H15A C15 H15C 109.464 no . .
H15B C15 H15C 109.470 no . .

loop_
_geom_bond_atom_site_label_1
_geom_bond_atom_site_label_2
_geom_bond_distance
_geom_bond_publ_flag
_geom_bond_site_symmetry_2
N1 C5 1.438(2) yes .
N1 C8 1.476(2) yes .
N1 C12 1.478(2) yes .
C1 C2 1.363(2) yes .
C1 C6 1.429(3) yes .
C2 C3 1.411(3) yes .
C3 C4 1.355(3) yes .
C4 C7 1.433(2) yes 3_575
C5 C6 1.411(2) yes .
C5 C7 1.408(3) yes .
C6 C7 1.443(2) yes 3_575
C8 C9 1.520(3) yes .
C9 C10 1.529(3) yes .
C9 C11 1.522(3) yes .
C12 C13 1.513(3) yes .
C13 C14 1.499(4) yes .
C13 C15 1.522(3) yes .
C1 H1 0.950 no .
C2 H2 0.950 no .
C3 H3 0.950 no .
C4 H4 0.950 no .
C8 H8A 0.990 no .
C8 H8B 0.990 no .
C9 H9 1.000 no .
C10 H10A 0.980 no .
C10 H10B 0.980 no .
C10 H10C 0.980 no .
C11 H11A 0.980 no .
C11 H11B 0.980 no .
C11 H11C 0.980 no .
C12 H12A 0.990 no .
C12 H12B 0.990 no .
C13 H13 1.000 no .
C14 H14A 0.980 no .
C14 H14B 0.980 no .
C14 H14C 0.980 no .
C15 H15A 0.980 no .
C15 H15B 0.980 no .
C15 H15C 0.980 no .

loop_
_geom_contact_atom_site_label_1
_geom_contact_atom_site_label_2
_geom_contact_distance
_geom_contact_publ_flag
_geom_contact_site_symmetry_2
N1 C1 2.942(2) no .
N1 C4 2.834(2) no 3_575
N1 C11 3.152(2) no .
N1 C14 3.096(4) no .
C1 C4 2.783(2) no .
C1 C8 3.233(2) no .
C1 C12 3.177(3) no .
C2 C7 2.818(3) no 3_575
C3 C6 2.829(2) no .
C4 C9 3.576(3) no 3_575
C5 C5 2.865(2) no 3_575
C5 C9 3.153(2) no .
C6 C6 2.836(3) no 3_575
C6 C8 3.148(2) no .
C6 C12 3.145(3) no .
C7 C7 2.823(2) no 3_575
C7 C8 3.422(3) no .
C7 C12 3.509(3) no .
C8 C13 3.256(3) no .
C7 C10 3.508(3) no 1_455
C10 C7 3.508(3) no 1_655
N1 H1 2.6224 no .
N1 H4 2.4903 no 3_575
N1 H9 2.5959 no .
N1 H11B 2.8078 no .
N1 H13 2.6532 no .
N1 H14A 3.4150 no .
N1 H14B 2.7949 no .
C1 H3 3.2601 no .
C1 H8A 2.6168 no .
C1 H12A 2.8367 no .
C1 H12B 3.1658 no .
C2 H4 3.2529 no .
C3 H1 3.2624 no .
C4 H2 3.2485 no .
C4 H9 2.9397 no 3_575
C4 H11B 3.1626 no 3_575
C4 H14B 2.9843 no 3_575
C5 H1 2.6714 no .
C5 H4 2.6508 no 3_575
C5 H8A 2.5450 no .
C5 H8B 3.2536 no .
C5 H9 2.7943 no .
C5 H12A 2.9481 no .
C5 H12B 2.4770 no .
C6 H2 3.2929 no .
C6 H4 3.3246 no .
C6 H8A 2.7898 no .
C6 H12A 3.2522 no .
C6 H12B 2.9973 no .
C7 H1 3.3180 no 3_575
C7 H3 3.2926 no 3_575
C7 H9 2.9296 no .
C7 H12B 3.3869 no .
C8 H1 2.7469 no .
C8 H4 3.3266 no 3_575
C8 H10A 2.6993 no .
C8 H10B 2.6808 no .
C8 H10C 3.3450 no .
C8 H11A 2.7727 no .
C8 H11B 2.6476 no .
C8 H11C 3.3503 no .
C8 H12A 2.5511 no .
C8 H12B 3.2814 no .
C8 H13 2.9402 no .
C9 H4 3.1492 no 3_575
C10 H8A 2.5506 no .
C10 H8B 2.8134 no .
C10 H11A 2.6537 no .
C10 H11B 3.3496 no .
C10 H11C 2.7383 no .
C11 H4 3.0279 no 3_575
C11 H8A 3.3438 no .
C11 H8B 2.6095 no .
C11 H10A 3.3488 no .
C11 H10B 2.7334 no .
C11 H10C 2.6611 no .
C11 H13 3.4411 no .
C11 H14B 3.5654 no .
C12 H1 2.6406 no .
C12 H4 3.4249 no 3_575
C12 H8A 2.9286 no .
C12 H8B 2.4910 no .
C12 H14A 2.7096 no .
C12 H14B 2.7217 no .
C12 H14C 3.3508 no .
C12 H15A 3.3349 no .
C12 H15B 2.6722 no .
C12 H15C 2.6895 no .
C13 H8B 2.9208 no .
C13 H11B 3.4328 no .
C14 H4 3.0911 no 3_575
C14 H11B 3.3708 no .
C14 H12A 3.3470 no .
C14 H12B 2.6775 no .
C14 H15A 2.6354 no .
C14 H15B 3.3186 no .
C14 H15C 2.7015 no .
C15 H12A 2.5866 no .
C15 H12B 2.7389 no .
C15 H14A 2.6985 no .
C15 H14B 3.3229 no .
C15 H14C 2.6272 no .
H1 H2 2.2969 no .
H1 H8A 2.1866 no .
H1 H8B 3.0519 no .
H1 H12A 2.0917 no .
H1 H12B 2.8483 no .
H2 H3 2.3560 no .
H3 H4 2.2911 no .
H4 H9 2.7396 no 3_575
H4 H11B 2.3209 no 3_575
H4 H11C 3.3384 no 3_575
H4 H14A 3.3548 no 3_575
H4 H14B 2.2029 no 3_575
H8A H9 2.4544 no .
H8A H10A 2.3879 no .
H8A H10B 2.7422 no .
H8A H10C 3.4803 no .
H8A H11A 3.5694 no .
H8A H11B 3.5926 no .
H8A H12A 2.7415 no .
H8B H9 2.8523 no .
H8B H10A 3.1669 no .
H8B H10B 2.6436 no .
H8B H11A 2.5159 no .
H8B H11B 2.7475 no .
H8B H11C 3.5441 no .
H8B H12A 2.3799 no .
H8B H12B 3.4358 no .
H8B H13 2.3904 no .
H9 H10A 2.3440 no .
H9 H10B 2.8649 no .
H9 H10C 2.3795 no .
H9 H11A 2.8578 no .
H9 H11B 2.3987 no .
H9 H11C 2.3149 no .
H10A H11A 3.5705 no .
H10A H11C 3.5983 no .
H10B H11A 2.5164 no .
H10B H11B 3.5923 no .
H10B H11C 3.0975 no .
H10C H11A 2.8636 no .
H10C H11B 3.5795 no .
H10C H11C 2.5297 no .
H11A H13 3.2906 no .
H11B H13 2.9152 no .
H11B H14B 2.6252 no .
H12A H13 2.3883 no .
H12A H14A 3.5664 no .
H12A H15A 3.4962 no .
H12A H15B 2.3920 no .
H12A H15C 2.8434 no .
H12B H13 2.8497 no .
H12B H14A 2.4989 no .
H12B H14B 2.9660 no .
H12B H14C 3.5689 no .
H12B H15B 3.0475 no .
H12B H15C 2.5714 no .
H13 H14A 2.8382 no .
H13 H14B 2.3164 no .
H13 H14C 2.3380 no .
H13 H15A 2.3575 no .
H13 H15B 2.3394 no .
H13 H15C 2.8557 no .
H14A H15A 2.9566 no .
H14A H15B 3.5963 no .
H14A H15C 2.5569 no .
H14B H15A 3.5200 no .
H14C H15A 2.4090 no .
H14C H15B 3.5108 no .
H14C H15C 2.9495 no .
C1 H8B 3.5938 no 4_464
C1 H10C 3.2212 no 3_675
C1 H13 3.1450 no 4_464
C1 H15C 3.4699 no 4_564
C2 H8B 3.1265 no 4_464
C2 H10C 3.1979 no 3_675
C2 H13 3.2281 no 4_464
C2 H14B 3.3562 no 1_554
C2 H14C 3.2702 no 1_554
C2 H15B 3.3990 no 4_464
C2 H15C 3.2194 no 4_564
C3 H3 3.2175 no 3_574
C3 H10C 3.0894 no 3_675
C3 H11C 3.3361 no 1_454
C3 H14B 3.4004 no 1_554
C3 H15B 3.0191 no 4_464
C4 H3 3.4039 no 3_574
C4 H10C 2.9924 no 3_675
C4 H11C 3.5591 no 1_454
C4 H15B 3.1095 no 4_464
C5 H10A 3.5834 no 3_675
C6 H10A 3.3268 no 3_675
C6 H10C 3.1342 no 3_675
C7 H10A 3.4916 no 1_455
C7 H10B 3.4688 no 1_455
C7 H10C 3.0086 no 1_455
C7 H15A 3.5846 no 2_555
C7 H15B 3.5936 no 2_555
C8 H2 3.5270 no 4_565
C8 H14C 3.3341 no 4_564
C9 H10A 3.5149 no 3_675
C9 H15A 3.3787 no 2_555
C10 H10A 3.3755 no 3_675
C10 H14A 3.5875 no 1_655
C10 H15A 3.5005 no 4_564
C11 H3 3.3742 no 1_656
C11 H11C 3.3715 no 3_676
C11 H12A 3.3501 no 4_565
C11 H15B 3.1203 no 4_565
C12 H11A 3.5289 no 4_464
C14 H2 2.9161 no 1_556
C14 H3 3.3182 no 1_556
C14 H8A 3.5475 no 4_465
C14 H10B 3.5696 no 1_455
C15 H9 2.9652 no 2_545
C15 H11B 3.5502 no 4_464
H1 H8B 3.4470 no 4_464
H1 H11A 2.9936 no 4_464
H1 H13 3.2450 no 4_464
H1 H14A 3.0845 no 4_564
H1 H15C 3.3353 no 4_564
H2 C8 3.5270 no 4_464
H2 C14 2.9161 no 1_554
H2 H8B 2.5862 no 4_464
H2 H10B 3.5799 no 4_464
H2 H13 3.3962 no 4_464
H2 H14A 3.1934 no 1_554
H2 H14A 3.5941 no 4_564
H2 H14B 2.7379 no 1_554
H2 H14C 2.3874 no 1_554
H2 H15C 2.8714 no 4_564
H3 C3 3.2175 no 3_574
H3 C4 3.4039 no 3_574
H3 C11 3.3742 no 1_454
H3 C14 3.3182 no 1_554
H3 H3 2.7974 no 3_574
H3 H4 3.1483 no 3_574
H3 H10C 3.3630 no 1_454
H3 H11A 3.0627 no 1_454
H3 H11C 2.7971 no 1_454
H3 H14A 3.1308 no 1_554
H3 H14B 2.8318 no 1_554
H3 H14C 3.4766 no 1_554
H3 H15B 3.2583 no 4_464
H4 H3 3.1483 no 3_574
H4 H10C 3.4767 no 3_675
H4 H11C 3.2146 no 1_454
H4 H15B 3.3884 no 4_464
H8A C14 3.5475 no 4_564
H8A H10A 3.1176 no 3_675
H8A H14A 3.4015 no 4_564
H8A H14C 2.8631 no 4_564
H8A H15A 3.0237 no 4_564
H8A H15C 3.5384 no 4_564
H8B C1 3.5938 no 4_565
H8B C2 3.1265 no 4_565
H8B H1 3.4470 no 4_565
H8B H2 2.5862 no 4_565
H8B H14C 2.8969 no 4_564
H9 C15 2.9652 no 2_555
H9 H10A 3.0324 no 3_675
H9 H15A 2.4722 no 2_555
H9 H15B 2.7577 no 2_555
H9 H15C 3.2191 no 2_555
H10A C5 3.5834 no 3_675
H10A C6 3.3268 no 3_675
H10A C7 3.4916 no 1_655
H10A C9 3.5149 no 3_675
H10A C10 3.3755 no 3_675
H10A H8A 3.1176 no 3_675
H10A H9 3.0324 no 3_675
H10A H10A 2.5915 no 3_675
H10A H14C 3.5616 no 4_564
H10A H15A 3.5027 no 2_555
H10A H15A 2.7711 no 4_564
H10B C7 3.4688 no 1_655
H10B C14 3.5696 no 1_655
H10B H2 3.5799 no 4_565
H10B H12B 2.8215 no 1_655
H10B H14A 2.7588 no 1_655
H10B H14C 3.0917 no 4_564
H10B H15A 3.3876 no 4_564
H10C C1 3.2212 no 3_675
H10C C2 3.1979 no 3_675
H10C C3 3.0894 no 3_675
H10C C4 2.9924 no 3_675
H10C C6 3.1342 no 3_675
H10C C7 3.0086 no 1_655
H10C H3 3.3630 no 1_656
H10C H4 3.4767 no 3_675
H10C H15A 3.4497 no 2_555
H10C H15C 3.3884 no 2_555
H11A C12 3.5289 no 4_565
H11A H1 2.9936 no 4_565
H11A H3 3.0627 no 1_656
H11A H12A 2.6139 no 4_565
H11A H14A 3.0965 no 1_655
H11A H15B 2.9613 no 4_565
H11B C15 3.5502 no 4_565
H11B H11C 3.1268 no 3_676
H11B H12A 3.3083 no 4_565
H11B H15B 2.9831 no 4_565
H11B H15C 3.2249 no 4_565
H11C C3 3.3361 no 1_656
H11C C4 3.5591 no 1_656
H11C C11 3.3715 no 3_676
H11C H3 2.7971 no 1_656
H11C H4 3.2146 no 1_656
H11C H11B 3.1268 no 3_676
H11C H11C 2.7436 no 3_676
H11C H15B 3.4209 no 2_555
H11C H15B 2.8838 no 4_565
H12A C11 3.3501 no 4_464
H12A H11A 2.6139 no 4_464
H12A H11B 3.3083 no 4_464
H12A H13 3.5744 no 4_464
H12B H10B 2.8215 no 1_455
H12B H13 3.2337 no 4_464
H12B H14C 3.2813 no 4_464
H13 C1 3.1450 no 4_565
H13 C2 3.2281 no 4_565
H13 H1 3.2450 no 4_565
H13 H2 3.3962 no 4_565
H13 H12A 3.5744 no 4_565
H13 H12B 3.2337 no 4_565
H14A C10 3.5875 no 1_455
H14A H1 3.0845 no 4_465
H14A H2 3.1934 no 1_556
H14A H2 3.5941 no 4_465
H14A H3 3.1308 no 1_556
H14A H8A 3.4015 no 4_465
H14A H10B 2.7588 no 1_455
H14A H11A 3.0965 no 1_455
H14B C2 3.3562 no 1_556
H14B C3 3.4004 no 1_556
H14B H2 2.7379 no 1_556
H14B H3 2.8318 no 1_556
H14C C2 3.2702 no 1_556
H14C C8 3.3341 no 4_465
H14C H2 2.3874 no 1_556
H14C H3 3.4766 no 1_556
H14C H8A 2.8631 no 4_465
H14C H8B 2.8969 no 4_465
H14C H10A 3.5616 no 4_465
H14C H10B 3.0917 no 4_465
H14C H12B 3.2813 no 4_565
H15A C7 3.5846 no 2_545
H15A C9 3.3787 no 2_545
H15A C10 3.5005 no 4_465
H15A H8A 3.0237 no 4_465
H15A H9 2.4722 no 2_545
H15A H10A 3.5027 no 2_545
H15A H10A 2.7711 no 4_465
H15A H10B 3.3876 no 4_465
H15A H10C 3.4497 no 2_545
H15B C2 3.3990 no 4_565
H15B C3 3.0191 no 4_565
H15B C4 3.1095 no 4_565
H15B C7 3.5936 no 2_545
H15B C11 3.1203 no 4_464
H15B H3 3.2583 no 4_565
H15B H4 3.3884 no 4_565
H15B H9 2.7577 no 2_545
H15B H11A 2.9613 no 4_464
H15B H11B 2.9831 no 4_464
H15B H11C 3.4209 no 2_545
H15B H11C 2.8838 no 4_464
H15C C1 3.4699 no 4_465
H15C C2 3.2194 no 4_465
H15C H1 3.3353 no 4_465
H15C H2 2.8714 no 4_465
H15C H8A 3.5384 no 4_465
H15C H9 3.2191 no 2_545
H15C H10C 3.3884 no 2_545
H15C H11B 3.2249 no 4_464

loop_
_geom_torsion_atom_site_label_1
_geom_torsion_atom_site_label_2
_geom_torsion_atom_site_label_3
_geom_torsion_atom_site_label_4
_geom_torsion
_geom_torsion_publ_flag
_geom_torsion_site_symmetry_3
_geom_torsion_site_symmetry_4
C5 N1 C8 C9 77.32(17) no . .
C8 N1 C5 C6 70.25(19) no . .
C8 N1 C5 C7 -108.44(17) no . .
C5 N1 C12 C13 -141.88(15) no . .
C12 N1 C5 C6 -65.3(2) no . .
C12 N1 C5 C7 116.00(17) no . .
C8 N1 C12 C13 82.89(19) no . .
C12 N1 C8 C9 -146.55(13) no . .
C2 C1 C6 C5 -178.70(16) no . .
C2 C1 C6 C7 0.7(3) no . 3_575
C6 C1 C2 C3 -1.1(3) no . .
C1 C2 C3 C4 0.4(3) no . .
C2 C3 C4 C7 0.7(3) no . 3_575
C3 C4 C7 C5 178.23(16) no 3_575 3_575
C3 C4 C7 C6 -1.0(3) no 3_575 .
N1 C5 C6 C1 0.2(3) no . .
N1 C5 C6 C7 -179.17(14) no . 3_575
N1 C5 C7 C4 -1.6(2) no . 3_575
N1 C5 C7 C6 179.22(14) no . 3_575
C6 C5 C7 C4 179.70(15) no . 3_575
C6 C5 C7 C6 0.5(3) no . 3_575
C7 C5 C6 C1 178.90(15) no . .
C7 C5 C6 C7 -0.5(3) no . 3_575
C1 C6 C7 C4 0.3(2) no 3_575 .
C1 C6 C7 C5 -178.92(15) no 3_575 3_575
C5 C6 C7 C4 179.73(15) no 3_575 .
C5 C6 C7 C5 0.5(3) no 3_575 3_575
N1 C8 C9 C10 -162.11(13) no . .
N1 C8 C9 C11 74.83(18) no . .
N1 C12 C13 C14 66.4(2) no . .
N1 C12 C13 C15 -169.76(15) no . .
